data_7108693
loop_
_publ_author_name
'Lei Zhang'
'Bartosz Marzec'
'Rodolphe Clerac'
'Yanhui Chen'
'Hongzhou Zhang'
'Wolfgang Schmitt'

_publ_section_title
;
 Supramolecular approaches to metal-organic gels using 'Chevrel-type'
 coordination clusters as building units
;
_journal_name_full Chem.Commun.
_journal_page_first 66
_journal_paper_doi 10.1039/c2cc35486a
_journal_volume 49
_journal_year 2013
_chemical_formula_sum 'C68 H116 Cl2 Mn6 N6 O25 P8'
_chemical_formula_weight 2066.02
_chemical_name_systematic
;
?
;
_space_group_IT_number 205
_symmetry_cell_setting cubic
_symmetry_space_group_name_Hall '-P 2ac 2ab 3'
_symmetry_space_group_name_H-M 'P a -3'
_atom_sites_solution_hydrogens geom
_atom_sites_solution_primary direct
_atom_sites_solution_secondary difmap
_audit_creation_method SHELXL-97
_cell_angle_alpha 90.00
_cell_angle_beta 90.00
_cell_angle_gamma 90.00
_cell_formula_units_Z 4
_cell_length_a 21.244(2)
_cell_length_b 21.244(2)
_cell_length_c 21.244(2)
_cell_measurement_reflns_used 4223
_cell_measurement_temperature 150(2)
_cell_measurement_theta_max 27.64
_cell_measurement_theta_min 2.07
_cell_volume 9587.6(16)
_computing_cell_refinement 'SMART (Bruker, 1997)'
_computing_data_collection 'SMART (Bruker, 1997)'
_computing_data_reduction 'SAINT (Bruker, 1997)'
_computing_molecular_graphics 'DIAMOND (Brandenburg, 1999)'
_computing_publication_material 'SHELXL-97 (Sheldrick, 1997)'
_computing_structure_refinement 'SHELXL-97 (Sheldrick, 1997)'
_computing_structure_solution 'SHELXS-97 (Sheldrick, 1990)'
_diffrn_ambient_temperature 150(2)
_diffrn_measured_fraction_theta_full 0.998
_diffrn_measured_fraction_theta_max 0.998
_diffrn_measurement_device_type 'Bruker APEX CCD'
_diffrn_measurement_method w-scan
_diffrn_radiation_monochromator graphite
_diffrn_radiation_source 'fine-focus sealed tube'
_diffrn_radiation_type MoK\a
_diffrn_radiation_wavelength 0.71073
_diffrn_reflns_av_R_equivalents 0.0644
_diffrn_reflns_av_sigmaI/netI 0.0219
_diffrn_reflns_limit_h_max 25
_diffrn_reflns_limit_h_min -22
_diffrn_reflns_limit_k_max 25
_diffrn_reflns_limit_k_min -22
_diffrn_reflns_limit_l_max 20
_diffrn_reflns_limit_l_min -25
_diffrn_reflns_number 53895
_diffrn_reflns_theta_full 24.99
_diffrn_reflns_theta_max 24.99
_diffrn_reflns_theta_min 1.66
_exptl_absorpt_coefficient_mu 1.024
_exptl_absorpt_correction_T_max 0.921
_exptl_absorpt_correction_T_min 0.874
_exptl_absorpt_correction_type multi-scan
_exptl_absorpt_process_details '(SADABS; Bruker, 1997)'
_exptl_crystal_colour red
_exptl_crystal_density_diffrn 1.431
_exptl_crystal_density_method 'not measured'
_exptl_crystal_description block
_exptl_crystal_F_000 4279
_exptl_crystal_size_max 0.15
_exptl_crystal_size_mid 0.11
_exptl_crystal_size_min 0.08
_refine_diff_density_max 1.115
_refine_diff_density_min -1.234
_refine_diff_density_rms 0.148
_refine_ls_extinction_method none
_refine_ls_goodness_of_fit_ref 1.077
_refine_ls_hydrogen_treatment constr
_refine_ls_matrix_type full
_refine_ls_number_parameters 176
_refine_ls_number_reflns 2822
_refine_ls_number_restraints 9
_refine_ls_restrained_S_all 1.102
_refine_ls_R_factor_all 0.0966
_refine_ls_R_factor_gt 0.0934
_refine_ls_shift/su_max 0.001
_refine_ls_shift/su_mean 0.000
_refine_ls_structure_factor_coef Fsqd
_refine_ls_weighting_details 'calc w=1/[\s^2^(Fo^2^)+(0.0000P)^2^+200.2865P] where P=(Fo^2^+2Fc^2^)/3'
_refine_ls_weighting_scheme calc
_refine_ls_wR_factor_gt 0.2004
_refine_ls_wR_factor_ref 0.2019
_reflns_number_gt 2664
_reflns_number_total 2822
_reflns_threshold_expression >2sigma(I)
_cod_data_source_file c2cc35486a.txt
_cod_data_source_block a1
_cod_original_sg_symbol_Hall '-P 2ac 2ab'
_cod_database_code 7108693

loop_
_symmetry_equiv_pos_as_xyz
'x, y, z'
'-x+1/2, -y, z+1/2'
'x+1/2, -y+1/2, -z'
'-x, y+1/2, -z+1/2'
'z, x, y'
'-z+1/2, -x, y+1/2'
'z+1/2, -x+1/2, -y'
'-z, x+1/2, -y+1/2'
'y, z, x'
'y+1/2, -z+1/2, -x'
'-y, z+1/2, -x+1/2'
'-y+1/2, -z, x+1/2'
'-x, -y, -z'
'x-1/2, y, -z-1/2'
'-x-1/2, y-1/2, z'
'x, -y-1/2, z-1/2'
'-z, -x, -y'
'z-1/2, x, -y-1/2'
'-z-1/2, x-1/2, y'
'z, -x-1/2, y-1/2'
'-y, -z, -x'
'-y-1/2, z-1/2, x'
'y, -z-1/2, x-1/2'
'y-1/2, z, -x-1/2'

loop_
_atom_site_label
_atom_site_type_symbol
_atom_site_fract_x
_atom_site_fract_y
_atom_site_fract_z
_atom_site_U_iso_or_equiv
_atom_site_adp_type
_atom_site_occupancy
_atom_site_symmetry_multiplicity
_atom_site_calc_flag
_atom_site_refinement_flags
Mn1 Mn 0.52752(5) 0.46481(5) 0.36066(5) 0.0190(3) Uani 1 1 d U
P1 P 0.44795(9) 0.59115(9) 0.36036(9) 0.0198(4) Uani 1 1 d U
P2 P 0.39852(9) 0.39852(9) 0.39852(9) 0.0188(7) Uani 1 3 d S
Cl1 Cl 0.0000 0.0000 0.5000 0.0252(10) Uani 1 6 d S
Cl2 Cl 0.0000 0.0000 0.0000 0.0614(18) Uani 1 6 d S
O1 O 0.4838(4) 0.5361(4) 0.3354(3) 0.067(2) Uani 1 1 d U
O1W O 0.0832(13) 0.0832(13) 0.0832(13) 0.18(2) Uani 0.50 3 d SP
O2 O 0.4882(4) 0.6330(3) 0.3983(4) 0.073(3) Uani 1 1 d .
O3 O 0.3899(3) 0.5717(4) 0.3945(3) 0.058(2) Uani 1 1 d .
O4 O 0.4526(3) 0.4190(4) 0.3586(3) 0.064(3) Uani 1 1 d .
C1 C 0.5766(6) 0.3866(5) 0.1438(5) 0.048(3) Uani 1 1 d .
C3 C 0.5201(5) 0.4168(6) 0.1563(5) 0.061(3) Uani 1 1 d .
H3A H 0.4901 0.4219 0.1249 0.073 Uiso 1 1 calc R
C6 C 0.4231(4) 0.6378(4) 0.2925(4) 0.0236(17) Uani 1 1 d .
C14 C 0.6194(6) 0.3847(6) 0.1917(5) 0.059(3) Uani 1 1 d .
H14A H 0.6586 0.3665 0.1850 0.071 Uiso 1 1 calc R
C16 C 0.5897(7) 0.3594(6) 0.0790(6) 0.075(4) Uani 1 1 d .
H16A H 0.6306 0.3402 0.0787 0.113 Uiso 1 1 calc R
H16B H 0.5884 0.3924 0.0482 0.113 Uiso 1 1 calc R
H16C H 0.5584 0.3283 0.0691 0.113 Uiso 1 1 calc R
C29 C 0.3856(8) 0.6930(6) 0.3142(6) 0.096(6) Uani 1 1 d .
H29A H 0.3725 0.7174 0.2785 0.143 Uiso 1 1 calc R
H29B H 0.4109 0.7186 0.3415 0.143 Uiso 1 1 calc R
H29C H 0.3491 0.6785 0.3367 0.143 Uiso 1 1 calc R
C30 C 0.3841(10) 0.5976(6) 0.2498(7) 0.132(9) Uani 1 1 d .
H30A H 0.3710 0.6220 0.2141 0.198 Uiso 1 1 calc R
H30B H 0.3477 0.5828 0.2722 0.198 Uiso 1 1 calc R
H30C H 0.4086 0.5624 0.2358 0.198 Uiso 1 1 calc R
C33 C 0.6050(5) 0.4091(6) 0.2493(5) 0.053(3) Uani 1 1 d .
H33A H 0.6348 0.4063 0.2812 0.063 Uiso 1 1 calc R
C41 C 0.3234(5) 0.3884(5) 0.2948(5) 0.052(3) Uani 1 1 d .
H41A H 0.2972 0.3625 0.2686 0.078 Uiso 1 1 calc R
H41B H 0.3577 0.4047 0.2704 0.078 Uiso 1 1 calc R
H41C H 0.2989 0.4227 0.3113 0.078 Uiso 1 1 calc R
C44 C 0.5094(5) 0.4392(5) 0.2167(4) 0.047(3) Uani 1 1 d .
H44A H 0.4704 0.4571 0.2252 0.057 Uiso 1 1 calc R
C83 C 0.4793(6) 0.6598(8) 0.2579(7) 0.115(8) Uani 1 1 d .
H83A H 0.4664 0.6842 0.2222 0.172 Uiso 1 1 calc R
H83B H 0.5032 0.6241 0.2439 0.172 Uiso 1 1 calc R
H83C H 0.5048 0.6852 0.2852 0.172 Uiso 1 1 calc R
C93 C 0.3491(3) 0.3491(3) 0.3491(3) 0.026(3) Uani 1 3 d S
N1 N 0.5498(3) 0.4371(3) 0.2620(3) 0.0266(15) Uani 1 1 d .

loop_
_atom_site_aniso_label
_atom_site_aniso_U_11
_atom_site_aniso_U_22
_atom_site_aniso_U_33
_atom_site_aniso_U_23
_atom_site_aniso_U_13
_atom_site_aniso_U_12
Mn1 0.0190(6) 0.0184(6) 0.0198(6) 0.0007(5) 0.0014(4) 0.0008(4)
P1 0.0205(10) 0.0207(10) 0.0183(9) 0.0029(8) -0.0001(8) 0.0029(8)
P2 0.0188(7) 0.0188(7) 0.0188(7) -0.0013(8) -0.0013(8) -0.0013(8)
Cl1 0.0252(10) 0.0252(10) 0.0252(10) 0.0015(11) -0.0015(11) -0.0015(11)
Cl2 0.0614(18) 0.0614(18) 0.0614(18) 0.005(2) 0.005(2) 0.005(2)
O1 0.115(6) 0.062(4) 0.026(3) 0.011(3) 0.016(4) 0.061(4)
O1W 0.18(2) 0.18(2) 0.18(2) -0.05(2) -0.05(2) -0.05(2)
O2 0.108(7) 0.045(4) 0.068(5) 0.036(4) -0.064(5) -0.047(5)
O3 0.019(3) 0.091(6) 0.063(5) 0.061(5) -0.001(3) -0.001(3)
O4 0.043(4) 0.123(7) 0.027(3) -0.029(4) 0.010(3) -0.051(5)
C1 0.067(7) 0.031(5) 0.045(6) -0.009(4) 0.015(5) -0.001(5)
C3 0.047(6) 0.095(10) 0.042(6) -0.019(6) -0.002(5) -0.008(6)
C6 0.025(4) 0.027(4) 0.019(4) 0.005(3) -0.005(3) 0.001(3)
C14 0.062(7) 0.073(8) 0.042(6) 0.012(6) 0.021(5) 0.038(6)
C16 0.094(10) 0.073(9) 0.058(8) -0.039(7) 0.020(7) -0.010(8)
C29 0.156(15) 0.085(10) 0.046(7) 0.025(7) 0.018(8) 0.099(11)
C30 0.25(2) 0.065(9) 0.080(10) 0.028(8) -0.122(14) -0.061(12)
C33 0.046(6) 0.078(8) 0.035(5) 0.008(5) 0.001(5) 0.028(6)
C41 0.054(6) 0.054(7) 0.047(6) 0.004(5) -0.031(5) -0.015(5)
C44 0.036(5) 0.072(7) 0.035(5) -0.023(5) -0.002(4) 0.006(5)
C83 0.051(8) 0.192(18) 0.100(11) 0.124(12) 0.035(7) 0.044(9)
C93 0.026(3) 0.026(3) 0.026(3) -0.007(3) -0.007(3) -0.007(3)
N1 0.031(4) 0.024(3) 0.025(4) 0.000(3) 0.003(3) 0.002(3)

loop_
_atom_type_symbol
_atom_type_description
_atom_type_scat_dispersion_real
_atom_type_scat_dispersion_imag
_atom_type_scat_source
C C 0.0033 0.0016 'International Tables Vol C Tables 4.2.6.8 and 6.1.1.4'
H H 0.0000 0.0000 'International Tables Vol C Tables 4.2.6.8 and 6.1.1.4'
Cl Cl 0.1484 0.1585 'International Tables Vol C Tables 4.2.6.8 and 6.1.1.4'
Mn Mn 0.3368 0.7283 'International Tables Vol C Tables 4.2.6.8 and 6.1.1.4'
N N 0.0061 0.0033 'International Tables Vol C Tables 4.2.6.8 and 6.1.1.4'
O O 0.0106 0.0060 'International Tables Vol C Tables 4.2.6.8 and 6.1.1.4'
P P 0.1023 0.0942 'International Tables Vol C Tables 4.2.6.8 and 6.1.1.4'

loop_
_geom_angle_atom_site_label_1
_geom_angle_atom_site_label_2
_geom_angle_atom_site_label_3
_geom_angle
_geom_angle_site_symmetry_1
_geom_angle_site_symmetry_3
O1 Mn1 O4 89.5(4) . .
O1 Mn1 O2 90.4(5) . 17_666
O4 Mn1 O2 177.1(3) . 17_666
O1 Mn1 O3 177.3(3) . 9
O4 Mn1 O3 91.1(4) . 9
O2 Mn1 O3 88.9(4) 17_666 9
O1 Mn1 N1 92.9(3) . .
O4 Mn1 N1 91.2(3) . .
O2 Mn1 N1 91.7(3) 17_666 .
O3 Mn1 N1 89.7(3) 9 .
O2 P1 O3 112.4(5) . .
O2 P1 O1 111.8(6) . .
O3 P1 O1 112.2(5) . .
O2 P1 C6 105.8(4) . .
O3 P1 C6 107.2(4) . .
O1 P1 C6 107.0(4) . .
O4 P2 O4 112.2(2) 9 5
O4 P2 O4 112.2(2) 9 .
O4 P2 O4 112.2(2) 5 .
O4 P2 C93 106.5(3) 9 .
O4 P2 C93 106.5(3) 5 .
O4 P2 C93 106.5(3) . .
P1 O1 Mn1 142.3(4) . .
P1 O2 Mn1 144.5(4) . 21_666
P1 O3 Mn1 143.5(4) . 5
P2 O4 Mn1 142.7(4) . .
C14 C1 C3 116.6(9) . .
C14 C1 C16 122.8(11) . .
C3 C1 C16 120.6(11) . .
C1 C3 C44 118.5(11) . .
C1 C3 H3A 120.7 . .
C44 C3 H3A 120.7 . .
C83 C6 C29 109.7(11) . .
C83 C6 C30 109.0(12) . .
C29 C6 C30 109.9(12) . .
C83 C6 P1 109.2(6) . .
C29 C6 P1 109.7(6) . .
C30 C6 P1 109.2(7) . .
C1 C14 C33 120.6(10) . .
C1 C14 H14A 119.7 . .
C33 C14 H14A 119.7 . .
C1 C16 H16A 109.5 . .
C1 C16 H16B 109.5 . .
H16A C16 H16B 109.5 . .
C1 C16 H16C 109.5 . .
H16A C16 H16C 109.5 . .
H16B C16 H16C 109.5 . .
C6 C29 H29A 109.5 . .
C6 C29 H29B 109.5 . .
H29A C29 H29B 109.5 . .
C6 C29 H29C 109.5 . .
H29A C29 H29C 109.5 . .
H29B C29 H29C 109.5 . .
C6 C30 H30A 109.5 . .
C6 C30 H30B 109.5 . .
H30A C30 H30B 109.5 . .
C6 C30 H30C 109.5 . .
H30A C30 H30C 109.5 . .
H30B C30 H30C 109.5 . .
N1 C33 C14 123.0(10) . .
N1 C33 H33A 118.5 . .
C14 C33 H33A 118.5 . .
C93 C41 H41A 109.5 . .
C93 C41 H41B 109.5 . .
H41A C41 H41B 109.5 . .
C93 C41 H41C 109.5 . .
H41A C41 H41C 109.5 . .
H41B C41 H41C 109.5 . .
N1 C44 C3 124.7(10) . .
N1 C44 H44A 117.7 . .
C3 C44 H44A 117.7 . .
C6 C83 H83A 109.5 . .
C6 C83 H83B 109.5 . .
H83A C83 H83B 109.5 . .
C6 C83 H83C 109.5 . .
H83A C83 H83C 109.5 . .
H83B C83 H83C 109.5 . .
C41 C93 C41 109.8(6) . 9
C41 C93 C41 109.8(6) . 5
C41 C93 C41 109.8(6) 9 5
C41 C93 P2 109.1(6) . .
C41 C93 P2 109.1(6) 9 .
C41 C93 P2 109.1(6) 5 .
C44 N1 C33 116.6(8) . .
C44 N1 Mn1 123.5(6) . .
C33 N1 Mn1 119.4(6) . .

loop_
_geom_bond_atom_site_label_1
_geom_bond_atom_site_label_2
_geom_bond_distance
_geom_bond_site_symmetry_2
Mn1 O1 1.856(7) .
Mn1 O4 1.867(6) .
Mn1 O2 1.870(7) 17_666
Mn1 O3 1.871(6) 9
Mn1 N1 2.228(7) .
P1 O2 1.474(7) .
P1 O3 1.488(6) .
P1 O1 1.493(7) .
P1 C6 1.827(8) .
P2 O4 1.492(6) 9
P2 O4 1.492(6) 5
P2 O4 1.492(6) .
P2 C93 1.818(13) .
O2 Mn1 1.870(7) 21_666
O3 Mn1 1.871(6) 5
C1 C14 1.364(16) .
C1 C3 1.387(15) .
C1 C16 1.518(14) .
C3 C44 1.389(14) .
C3 H3A 0.9300 .
C6 C83 1.478(13) .
C6 C29 1.490(13) .
C6 C30 1.495(14) .
C14 C33 1.365(15) .
C14 H14A 0.9300 .
C16 H16A 0.9600 .
C16 H16B 0.9600 .
C16 H16C 0.9600 .
C29 H29A 0.9600 .
C29 H29B 0.9600 .
C29 H29C 0.9600 .
C30 H30A 0.9600 .
C30 H30B 0.9600 .
C30 H30C 0.9600 .
C33 N1 1.342(12) .
C33 H33A 0.9300 .
C41 C93 1.525(10) .
C41 H41A 0.9600 .
C41 H41B 0.9600 .
C41 H41C 0.9600 .
C44 N1 1.289(11) .
C44 H44A 0.9300 .
C83 H83A 0.9600 .
C83 H83B 0.9600 .
C83 H83C 0.9600 .
C93 C41 1.525(10) 9
C93 C41 1.525(10) 5
